data_2230420
loop_
_publ_author_name
'Kou, Fan'
'Liu, Bin'
'Bai, Ying'
'Kong, Jin'
'Wu, Huilu'

_publ_section_title
;
 1,3-Bis(1-methyl-1<i>H</i>-benzimidazol-2-yl)-2-oxapropane
;
_journal_coeditor_code LH5249
_journal_issue 6
_journal_name_full 'Acta Crystallographica Section E'
_journal_page_first o1439
_journal_paper_doi 10.1107/S1600536811017922
_journal_volume 67
_journal_year 2011
_chemical_formula_iupac 'C18 H18 N4 O'
_chemical_formula_moiety 'C18 H18 N4 O'
_chemical_formula_sum 'C18 H18 N4 O'
_chemical_formula_weight 306.36
_chemical_name_systematic
;
1,3-Bis(1-methyl-1<i>H</i>-benzimidazol-2-yl)-2-oxapropane
;
_space_group_IT_number 14
_symmetry_cell_setting monoclinic
_symmetry_space_group_name_Hall '-P 2yn'
_symmetry_space_group_name_H-M 'P 1 21/n 1'
_atom_sites_solution_hydrogens geom
_atom_sites_solution_primary direct
_atom_sites_solution_secondary difmap
_cell_angle_alpha 90.00
_cell_angle_beta 101.102(10)
_cell_angle_gamma 90.00
_cell_formula_units_Z 4
_cell_length_a 6.634(6)
_cell_length_b 16.217(15)
_cell_length_c 14.457(13)
_cell_measurement_reflns_used 1941
_cell_measurement_temperature 296(2)
_cell_measurement_theta_max 23.04
_cell_measurement_theta_min 2.51
_cell_volume 1526(2)
_computing_cell_refinement 'SAINT (Bruker, 2007)'
_computing_data_collection 'APEX2 (Bruker, 2007)'
_computing_data_reduction 'SAINT (Bruker, 2007)'
_computing_molecular_graphics 'SHELXTL (Sheldrick, 2008)'
_computing_publication_material 'SHELXTL (Sheldrick, 2008)'
_computing_structure_refinement 'SHELXL97 (Sheldrick, 2008)'
_computing_structure_solution 'SHELXS97 (Sheldrick, 2008)'
_diffrn_ambient_temperature 296(2)
_diffrn_measured_fraction_theta_full 0.998
_diffrn_measured_fraction_theta_max 0.998
_diffrn_measurement_device_type 'Bruker APEXII CCD'
_diffrn_measurement_method \w
_diffrn_radiation_monochromator graphite
_diffrn_radiation_source 'fine-focus sealed tube'
_diffrn_radiation_type MoK\a
_diffrn_radiation_wavelength 0.71073
_diffrn_reflns_av_R_equivalents 0.0567
_diffrn_reflns_av_sigmaI/netI 0.0545
_diffrn_reflns_limit_h_max 7
_diffrn_reflns_limit_h_min -7
_diffrn_reflns_limit_k_max 19
_diffrn_reflns_limit_k_min -17
_diffrn_reflns_limit_l_max 17
_diffrn_reflns_limit_l_min -17
_diffrn_reflns_number 10239
_diffrn_reflns_theta_full 24.99
_diffrn_reflns_theta_max 24.99
_diffrn_reflns_theta_min 2.51
_exptl_absorpt_coefficient_mu 0.086
_exptl_absorpt_correction_T_max 0.9821
_exptl_absorpt_correction_T_min 0.9779
_exptl_absorpt_correction_type multi-scan
_exptl_absorpt_process_details '(SADABS; Sheldrick, 1996)'
_exptl_crystal_colour white
_exptl_crystal_density_diffrn 1.333
_exptl_crystal_density_method 'not measured'
_exptl_crystal_description block
_exptl_crystal_F_000 648
_exptl_crystal_size_max 0.26
_exptl_crystal_size_mid 0.24
_exptl_crystal_size_min 0.21
_refine_diff_density_max 0.190
_refine_diff_density_min -0.191
_refine_ls_extinction_coef 0.0025(4)
_refine_ls_extinction_expression Fc^*^=kFc[1+0.001xFc^2^\l^3^/sin(2\q)]^-1/4^
_refine_ls_extinction_method 'SHELXL97 (Sheldrick, 2008)'
_refine_ls_goodness_of_fit_ref 1.045
_refine_ls_hydrogen_treatment constr
_refine_ls_matrix_type full
_refine_ls_number_parameters 210
_refine_ls_number_reflns 2668
_refine_ls_number_restraints 0
_refine_ls_restrained_S_all 1.045
_refine_ls_R_factor_all 0.0947
_refine_ls_R_factor_gt 0.0632
_refine_ls_shift/su_max 0.000
_refine_ls_shift/su_mean 0.000
_refine_ls_structure_factor_coef Fsqd
_refine_ls_weighting_details 'calc w=1/[\s^2^(Fo^2^)+(0.0620P)^2^+1.2125P] where P=(Fo^2^+2Fc^2^)/3'
_refine_ls_weighting_scheme calc
_refine_ls_wR_factor_gt 0.1559
_refine_ls_wR_factor_ref 0.1691
_reflns_number_gt 1846
_reflns_number_total 2668
_reflns_threshold_expression I>2\s(I)
_cod_data_source_file lh5249.cif
_cod_data_source_block I
_cod_original_sg_symbol_H-M 'P 21/n'
_cod_database_code 2230420
_cod_database_fobs_code 2230420

loop_
_symmetry_equiv_pos_as_xyz
'x, y, z'
'-x+1/2, y+1/2, -z+1/2'
'-x, -y, -z'
'x-1/2, -y-1/2, z-1/2'

loop_
_atom_site_type_symbol
_atom_site_label
_atom_site_fract_x
_atom_site_fract_y
_atom_site_fract_z
_atom_site_U_iso_or_equiv
_atom_site_adp_type
_atom_site_calc_flag
_atom_site_refinement_flags
_atom_site_occupancy
_atom_site_symmetry_multiplicity
_atom_site_disorder_assembly
_atom_site_disorder_group
O O1 0.1874(3) 0.23663(13) 0.39791(14) 0.0471(6) Uani d . 1 1 . .
N N3 0.4241(4) 0.11107(15) 0.52270(17) 0.0410(6) Uani d . 1 1 . .
N N1 0.2920(4) 0.23299(15) 0.19655(17) 0.0439(6) Uani d . 1 1 . .
C C11 0.2170(4) 0.12133(18) 0.5023(2) 0.0407(7) Uani d . 1 1 . .
N N2 -0.0371(4) 0.19270(17) 0.16948(18) 0.0489(7) Uani d . 1 1 . .
C C12 0.2789(5) 0.05940(18) 0.6348(2) 0.0427(7) Uani d . 1 1 . .
C C8 0.2615(5) 0.18872(19) 0.1131(2) 0.0437(8) Uani d . 1 1 . .
N N4 0.1227(4) 0.09232(16) 0.56732(18) 0.0467(7) Uani d . 1 1 . .
C C17 0.4691(5) 0.07179(18) 0.6089(2) 0.0410(7) Uani d . 1 1 . .
C C3 0.0574(5) 0.1645(2) 0.0974(2) 0.0463(8) Uani d . 1 1 . .
C C2 0.1090(5) 0.23293(19) 0.2256(2) 0.0424(7) Uani d . 1 1 . .
C C16 0.6514(5) 0.0441(2) 0.6624(2) 0.0524(9) Uani d . 1 1 . .
H H16 0.7768 0.0531 0.6444 0.063 Uiso calc R 1 1 . .
C C18 0.5751(5) 0.1358(2) 0.4666(2) 0.0505(8) Uani d . 1 1 . .
H H18A 0.5239 0.1228 0.4015 0.076 Uiso calc R 1 1 . .
H H18B 0.7014 0.1067 0.4882 0.076 Uiso calc R 1 1 . .
H H18C 0.5990 0.1940 0.4731 0.076 Uiso calc R 1 1 . .
C C13 0.2710(6) 0.0182(2) 0.7183(2) 0.0553(9) Uani d . 1 1 . .
H H13 0.1466 0.0102 0.7377 0.066 Uiso calc R 1 1 . .
C C10 0.1078(5) 0.1576(2) 0.4120(2) 0.0482(8) Uani d . 1 1 . .
H H10A 0.1235 0.1217 0.3602 0.058 Uiso calc R 1 1 . .
H H10B -0.0376 0.1620 0.4129 0.058 Uiso calc R 1 1 . .
C C15 0.6381(6) 0.0023(2) 0.7440(2) 0.0610(10) Uani d . 1 1 . .
H H15 0.7574 -0.0179 0.7818 0.073 Uiso calc R 1 1 . .
C C1 0.0810(5) 0.2749(2) 0.3144(2) 0.0494(8) Uani d . 1 1 . .
H H1A 0.1279 0.3315 0.3132 0.059 Uiso calc R 1 1 . .
H H1B -0.0643 0.2763 0.3162 0.059 Uiso calc R 1 1 . .
C C4 -0.0213(6) 0.1176(2) 0.0180(2) 0.0612(10) Uani d . 1 1 . .
H H4A -0.1579 0.1007 0.0055 0.073 Uiso calc R 1 1 . .
C C7 0.3946(6) 0.1688(2) 0.0531(2) 0.0550(9) Uani d . 1 1 . .
H H7 0.5310 0.1858 0.0645 0.066 Uiso calc R 1 1 . .
C C5 0.1093(7) 0.0971(2) -0.0410(2) 0.0675(11) Uani d . 1 1 . .
H H5 0.0601 0.0654 -0.0942 0.081 Uiso calc R 1 1 . .
C C9 0.4856(5) 0.2688(2) 0.2415(3) 0.0614(10) Uani d . 1 1 . .
H H9A 0.4693 0.2959 0.2986 0.092 Uiso calc R 1 1 . .
H H9B 0.5290 0.3082 0.1998 0.092 Uiso calc R 1 1 . .
H H9C 0.5871 0.2261 0.2559 0.092 Uiso calc R 1 1 . .
C C6 0.3114(7) 0.1222(2) -0.0240(2) 0.0657(11) Uani d . 1 1 . .
H H6 0.3943 0.1070 -0.0662 0.079 Uiso calc R 1 1 . .
C C14 0.4501(6) -0.0104(2) 0.7712(2) 0.0616(10) Uani d . 1 1 . .
H H14 0.4465 -0.0391 0.8266 0.074 Uiso calc R 1 1 . .

loop_
_atom_site_aniso_label
_atom_site_aniso_U_11
_atom_site_aniso_U_22
_atom_site_aniso_U_33
_atom_site_aniso_U_12
_atom_site_aniso_U_13
_atom_site_aniso_U_23
O1 0.0496(12) 0.0464(13) 0.0446(12) -0.0009(10) 0.0075(10) 0.0015(10)
N3 0.0392(14) 0.0429(14) 0.0424(14) -0.0022(11) 0.0119(11) -0.0009(11)
N1 0.0427(15) 0.0459(15) 0.0439(15) -0.0012(12) 0.0102(11) 0.0036(12)
C11 0.0399(17) 0.0407(17) 0.0426(17) -0.0002(14) 0.0106(13) -0.0045(14)
N2 0.0466(16) 0.0534(17) 0.0468(15) 0.0040(13) 0.0090(12) 0.0063(13)
C12 0.0520(19) 0.0372(17) 0.0407(17) 0.0057(14) 0.0134(14) -0.0051(13)
C8 0.053(2) 0.0408(18) 0.0398(17) 0.0079(15) 0.0153(14) 0.0134(14)
N4 0.0443(15) 0.0505(16) 0.0479(15) 0.0059(12) 0.0151(12) 0.0048(12)
C17 0.0447(17) 0.0352(17) 0.0423(17) 0.0015(14) 0.0063(13) -0.0076(13)
C3 0.0506(19) 0.0472(19) 0.0399(17) 0.0044(15) 0.0057(14) 0.0075(14)
C2 0.0401(17) 0.0438(18) 0.0433(17) 0.0076(14) 0.0075(14) 0.0079(14)
C16 0.0474(19) 0.048(2) 0.058(2) 0.0011(15) 0.0009(15) -0.0067(16)
C18 0.0440(18) 0.053(2) 0.059(2) -0.0054(16) 0.0199(15) -0.0034(16)
C13 0.066(2) 0.054(2) 0.050(2) 0.0105(17) 0.0214(17) 0.0032(16)
C10 0.0456(18) 0.054(2) 0.0453(18) -0.0070(16) 0.0084(14) 0.0050(15)
C15 0.070(2) 0.048(2) 0.057(2) 0.0137(18) -0.0074(18) -0.0001(17)
C1 0.055(2) 0.0468(19) 0.0469(18) 0.0086(16) 0.0113(15) 0.0040(15)
C4 0.072(2) 0.055(2) 0.052(2) -0.0047(19) 0.0003(18) 0.0031(17)
C7 0.065(2) 0.052(2) 0.052(2) 0.0065(17) 0.0228(17) 0.0138(17)
C5 0.102(3) 0.059(2) 0.042(2) 0.002(2) 0.014(2) -0.0020(17)
C9 0.051(2) 0.070(2) 0.065(2) -0.0092(18) 0.0124(17) 0.0022(19)
C6 0.095(3) 0.060(2) 0.050(2) 0.014(2) 0.032(2) 0.0097(18)
C14 0.089(3) 0.049(2) 0.0462(19) 0.014(2) 0.0103(19) 0.0023(16)

loop_
_atom_type_symbol
_atom_type_description
_atom_type_scat_dispersion_real
_atom_type_scat_dispersion_imag
_atom_type_scat_source
C C 0.0033 0.0016 'International Tables Vol C Tables 4.2.6.8 and 6.1.1.4'
H H 0.0000 0.0000 'International Tables Vol C Tables 4.2.6.8 and 6.1.1.4'
N N 0.0061 0.0033 'International Tables Vol C Tables 4.2.6.8 and 6.1.1.4'
O O 0.0106 0.0060 'International Tables Vol C Tables 4.2.6.8 and 6.1.1.4'

loop_
_geom_angle_atom_site_label_1
_geom_angle_atom_site_label_2
_geom_angle_atom_site_label_3
_geom_angle_site_symmetry_1
_geom_angle_site_symmetry_3
_geom_angle
_geom_angle_publ_flag
C10 O1 C1 . . 112.4(2) ?
C11 N3 C17 . . 106.7(2) ?
C11 N3 C18 . . 128.2(3) ?
C17 N3 C18 . . 125.1(3) ?
C2 N1 C8 . . 106.2(2) ?
C2 N1 C9 . . 129.1(3) ?
C8 N1 C9 . . 124.6(3) ?
N4 C11 N3 . . 113.7(3) ?
N4 C11 C10 . . 123.5(3) ?
N3 C11 C10 . . 122.7(3) ?
C2 N2 C3 . . 103.9(3) ?
N4 C12 C13 . . 130.4(3) ?
N4 C12 C17 . . 110.3(3) ?
C13 C12 C17 . . 119.3(3) ?
N1 C8 C3 . . 105.2(3) ?
N1 C8 C7 . . 131.3(3) ?
C3 C8 C7 . . 123.4(3) ?
C11 N4 C12 . . 104.3(3) ?
N3 C17 C16 . . 132.2(3) ?
N3 C17 C12 . . 105.0(3) ?
C16 C17 C12 . . 122.8(3) ?
C8 C3 N2 . . 110.6(3) ?
C8 C3 C4 . . 119.2(3) ?
N2 C3 C4 . . 130.2(3) ?
N2 C2 N1 . . 114.1(3) ?
N2 C2 C1 . . 123.9(3) ?
N1 C2 C1 . . 122.0(3) ?
C15 C16 C17 . . 116.6(3) ?
C15 C16 H16 . . 121.7 ?
C17 C16 H16 . . 121.7 ?
N3 C18 H18A . . 109.5 ?
N3 C18 H18B . . 109.5 ?
H18A C18 H18B . . 109.5 ?
N3 C18 H18C . . 109.5 ?
H18A C18 H18C . . 109.5 ?
H18B C18 H18C . . 109.5 ?
C14 C13 C12 . . 118.4(3) ?
C14 C13 H13 . . 120.8 ?
C12 C13 H13 . . 120.8 ?
O1 C10 C11 . . 110.6(2) ?
O1 C10 H10A . . 109.5 ?
C11 C10 H10A . . 109.5 ?
O1 C10 H10B . . 109.5 ?
C11 C10 H10B . . 109.5 ?
H10A C10 H10B . . 108.1 ?
C16 C15 C14 . . 121.5(3) ?
C16 C15 H15 . . 119.2 ?
C14 C15 H15 . . 119.2 ?
O1 C1 C2 . . 114.0(3) ?
O1 C1 H1A . . 108.7 ?
C2 C1 H1A . . 108.7 ?
O1 C1 H1B . . 108.7 ?
C2 C1 H1B . . 108.7 ?
H1A C1 H1B . . 107.6 ?
C5 C4 C3 . . 117.7(4) ?
C5 C4 H4A . . 121.2 ?
C3 C4 H4A . . 121.2 ?
C6 C7 C8 . . 115.5(3) ?
C6 C7 H7 . . 122.3 ?
C8 C7 H7 . . 122.3 ?
C4 C5 C6 . . 121.9(4) ?
C4 C5 H5 . . 119.0 ?
C6 C5 H5 . . 119.0 ?
N1 C9 H9A . . 109.5 ?
N1 C9 H9B . . 109.5 ?
H9A C9 H9B . . 109.5 ?
N1 C9 H9C . . 109.5 ?
H9A C9 H9C . . 109.5 ?
H9B C9 H9C . . 109.5 ?
C7 C6 C5 . . 122.3(3) ?
C7 C6 H6 . . 118.9 ?
C5 C6 H6 . . 118.9 ?
C13 C14 C15 . . 121.4(3) ?
C13 C14 H14 . . 119.3 ?
C15 C14 H14 . . 119.3 ?

loop_
_geom_bond_atom_site_label_1
_geom_bond_atom_site_label_2
_geom_bond_site_symmetry_2
_geom_bond_distance
_geom_bond_publ_flag
O1 C10 . 1.416(4) ?
O1 C1 . 1.419(4) ?
N3 C11 . 1.359(4) ?
N3 C17 . 1.380(4) ?
N3 C18 . 1.461(4) ?
N1 C2 . 1.359(4) ?
N1 C8 . 1.385(4) ?
N1 C9 . 1.445(4) ?
C11 N4 . 1.313(4) ?
C11 C10 . 1.486(4) ?
N2 C2 . 1.311(4) ?
N2 C3 . 1.392(4) ?
C12 N4 . 1.386(4) ?
C12 C13 . 1.390(4) ?
C12 C17 . 1.398(4) ?
C8 C3 . 1.386(4) ?
C8 C7 . 1.389(4) ?
C17 C16 . 1.380(4) ?
C3 C4 . 1.393(5) ?
C2 C1 . 1.497(4) ?
C16 C15 . 1.378(5) ?
C16 H16 . 0.9300 ?
C18 H18A . 0.9600 ?
C18 H18B . 0.9600 ?
C18 H18C . 0.9600 ?
C13 C14 . 1.364(5) ?
C13 H13 . 0.9300 ?
C10 H10A . 0.9700 ?
C10 H10B . 0.9700 ?
C15 C14 . 1.394(5) ?
C15 H15 . 0.9300 ?
C1 H1A . 0.9700 ?
C1 H1B . 0.9700 ?
C4 C5 . 1.369(5) ?
C4 H4A . 0.9300 ?
C7 C6 . 1.372(5) ?
C7 H7 . 0.9300 ?
C5 C6 . 1.377(5) ?
C5 H5 . 0.9300 ?
C9 H9A . 0.9600 ?
C9 H9B . 0.9600 ?
C9 H9C . 0.9600 ?
C6 H6 . 0.9300 ?
C14 H14 . 0.9300 ?

loop_
_cod_related_entry_id
_cod_related_entry_database
_cod_related_entry_code
1 ChemSpider 30656720
